data_2226539
loop_
_publ_author_name
'Akkurt, Mehmet'
'Yal\,c\?in, \,Serife P\?inar'
'T\"urkmen, Hasan'
'B\"uy\"ukg\"ung\"or, Orhan'

_publ_section_title
;
 3-Chloro-<i>N</i>-(4-sulfamoylphenyl)propanamide
;
_journal_coeditor_code IS2555
_journal_issue 7
_journal_name_full 'Acta Crystallographica Section E'
_journal_page_first o1559
_journal_page_last o1560
_journal_paper_doi 10.1107/S1600536810020465
_journal_volume 66
_journal_year 2010
_chemical_formula_iupac 'C9 H11 Cl N2 O3 S'
_chemical_formula_moiety 'C9 H11 Cl N2 O3 S'
_chemical_formula_sum 'C9 H11 Cl N2 O3 S'
_chemical_formula_weight 262.72
_chemical_name_systematic
;
3-Chloro-<i>N</i>-(4-sulfamoylphenyl)propanamide
;
_space_group_IT_number 14
_symmetry_cell_setting monoclinic
_symmetry_space_group_name_Hall '-P 2ybc'
_symmetry_space_group_name_H-M 'P 1 21/c 1'
_atom_sites_solution_hydrogens geom
_atom_sites_solution_primary direct
_atom_sites_solution_secondary difmap
_cell_angle_alpha 90
_cell_angle_beta 94.181(4)
_cell_angle_gamma 90
_cell_formula_units_Z 4
_cell_length_a 7.7554(4)
_cell_length_b 14.8191(8)
_cell_length_c 9.7482(5)
_cell_measurement_reflns_used 8775
_cell_measurement_temperature 296
_cell_measurement_theta_max 28.00
_cell_measurement_theta_min 2.09
_cell_volume 1117.36(10)
_computing_cell_refinement 'X-AREA (Stoe & Cie, 2002)'
_computing_data_collection 'X-AREA (Stoe & Cie, 2002)'
_computing_data_reduction 'X-RED32 (Stoe & Cie, 2002)'
_computing_molecular_graphics 'ORTEP-3 (Farrugia, 1997)'
_computing_publication_material 'WinGX (Farrugia, 1999)'
_computing_structure_refinement 'SHELXL97 (Sheldrick, 2008)'
_computing_structure_solution 'SIR97 (Altomare <i>et al</i>.,  1999)'
_diffrn_ambient_temperature 296
_diffrn_detector_area_resol_mean 6.67
_diffrn_measured_fraction_theta_full 0.992
_diffrn_measured_fraction_theta_max 0.992
_diffrn_measurement_device '2-circle goniometer'
_diffrn_measurement_device_type 'Stoe IPDS2'
_diffrn_measurement_method '\w scans'
_diffrn_radiation_monochromator 'plane graphite'
_diffrn_radiation_type 'Mo K\a'
_diffrn_radiation_wavelength 0.71073
_diffrn_reflns_av_R_equivalents 0.0403
_diffrn_reflns_av_sigmaI/netI 0.0379
_diffrn_reflns_limit_h_max 9
_diffrn_reflns_limit_h_min -8
_diffrn_reflns_limit_k_max 18
_diffrn_reflns_limit_k_min -16
_diffrn_reflns_limit_l_max 12
_diffrn_reflns_limit_l_min -12
_diffrn_reflns_number 6023
_diffrn_reflns_reduction_process
;
;
_diffrn_reflns_theta_full 26.50
_diffrn_reflns_theta_max 26.50
_diffrn_reflns_theta_min 2.51
_exptl_absorpt_coefficient_mu 0.522
_exptl_absorpt_correction_T_max 0.892
_exptl_absorpt_correction_T_min 0.754
_exptl_absorpt_correction_type integration
_exptl_absorpt_process_details '(X-RED32; Stoe & Cie, 2002)'
_exptl_crystal_colour colourless
_exptl_crystal_density_diffrn 1.562
_exptl_crystal_density_method 'Not Measured'
_exptl_crystal_description prism
_exptl_crystal_F_000 544
_exptl_crystal_size_max 0.780
_exptl_crystal_size_mid 0.450
_exptl_crystal_size_min 0.220
_refine_diff_density_max 0.279
_refine_diff_density_min -0.441
_refine_ls_extinction_method none
_refine_ls_goodness_of_fit_ref 1.083
_refine_ls_hydrogen_treatment mixed
_refine_ls_matrix_type full
_refine_ls_number_parameters 153
_refine_ls_number_reflns 2294
_refine_ls_number_restraints 2
_refine_ls_restrained_S_all 1.082
_refine_ls_R_factor_all 0.0439
_refine_ls_R_factor_gt 0.0378
_refine_ls_shift/su_max 0.000
_refine_ls_shift/su_mean 0.000
_refine_ls_structure_factor_coef Fsqd
_refine_ls_weighting_details 'calc w=1/[\s^2^(Fo^2^)+(0.0602P)^2^+0.3510P] where P=(Fo^2^+2Fc^2^)/3'
_refine_ls_weighting_scheme calc
_refine_ls_wR_factor_gt 0.1025
_refine_ls_wR_factor_ref 0.1059
_reflns_number_gt 2007
_reflns_number_total 2294
_reflns_threshold_expression I>2\s(I)
_cod_data_source_file is2555.cif
_cod_data_source_block I
_cod_original_sg_symbol_H-M 'P 21/c'
_cod_database_code 2226539
_cod_database_fobs_code 2226539

loop_
_symmetry_equiv_pos_site_id
_symmetry_equiv_pos_as_xyz
1 x,y,z
2 -x,1/2+y,1/2-z
3 -x,-y,-z
4 x,1/2-y,1/2+z

loop_
_atom_site_aniso_label
_atom_site_aniso_U_11
_atom_site_aniso_U_22
_atom_site_aniso_U_33
_atom_site_aniso_U_12
_atom_site_aniso_U_13
_atom_site_aniso_U_23
Cl1 0.1120(6) 0.0337(3) 0.0982(6) -0.0094(3) 0.0520(5) -0.0065(3)
S1 0.0424(3) 0.0302(2) 0.0276(2) -0.0060(2) 0.0106(2) -0.0011(2)
O1 0.0702(10) 0.0434(8) 0.0294(7) -0.0105(7) 0.0146(6) -0.0057(5)
O2 0.0459(8) 0.0452(8) 0.0440(8) -0.0140(6) 0.0142(6) 0.0000(6)
O3 0.0628(10) 0.0383(8) 0.0757(11) -0.0035(7) 0.0427(9) -0.0018(7)
N1 0.0471(10) 0.0372(9) 0.0367(9) 0.0024(7) 0.0131(7) 0.0019(7)
N2 0.0504(10) 0.0315(8) 0.0466(9) 0.0014(7) 0.0233(7) -0.0011(7)
C1 0.0382(10) 0.0295(9) 0.0323(8) 0.0002(7) 0.0075(7) 0.0012(6)
C2 0.0740(15) 0.0352(10) 0.0443(11) 0.0005(10) 0.0310(10) 0.0001(8)
C3 0.0814(16) 0.0348(11) 0.0473(11) 0.0008(11) 0.0354(11) 0.0060(9)
C4 0.0383(10) 0.0315(9) 0.0394(9) 0.0021(8) 0.0116(8) 0.0022(7)
C5 0.0732(15) 0.0387(10) 0.0447(11) -0.0035(10) 0.0323(11) -0.0041(9)
C6 0.0712(15) 0.0377(10) 0.0410(10) -0.0061(10) 0.0278(10) 0.0009(8)
C7 0.0385(10) 0.0335(10) 0.0461(11) -0.0008(8) 0.0126(8) 0.0004(8)
C8 0.0500(12) 0.0344(10) 0.0520(11) -0.0010(9) 0.0176(9) -0.0027(8)
C9 0.0714(18) 0.0328(11) 0.118(2) -0.0020(12) 0.0382(17) -0.0012(13)

loop_
_atom_site_type_symbol
_atom_site_label
_atom_site_fract_x
_atom_site_fract_y
_atom_site_fract_z
_atom_site_U_iso_or_equiv
_atom_site_thermal_displace_type
_atom_site_calc_flag
_atom_site_refinement_flags
_atom_site_occupancy
Cl Cl1 0.18392(12) -0.00186(4) 0.38004(9) 0.0791(3) Uani . . 1.000
S S1 0.31196(6) 0.73280(3) 0.40392(4) 0.03300(10) Uani . . 1.000
O O1 0.2882(2) 0.75787(10) 0.54296(14) 0.0471(5) Uani . . 1.000
O O2 0.4665(2) 0.76199(10) 0.34461(15) 0.0445(5) Uani . . 1.000
O O3 0.1258(2) 0.28706(10) 0.52407(19) 0.0571(6) Uani . . 1.000
N N1 0.1520(2) 0.77368(12) 0.31092(18) 0.0398(5) Uani . . 1.000
N N2 0.3009(2) 0.33382(11) 0.36141(18) 0.0419(5) Uani . . 1.000
C C1 0.3044(2) 0.61415(12) 0.39403(17) 0.0331(5) Uani . . 1.000
C C2 0.2424(3) 0.56420(15) 0.4978(2) 0.0499(7) Uani . . 1.000
C C3 0.2372(4) 0.47119(15) 0.4898(2) 0.0530(7) Uani . . 1.000
C C4 0.2965(2) 0.42797(13) 0.37652(19) 0.0360(5) Uani . . 1.000
C C5 0.3592(3) 0.47919(15) 0.2722(2) 0.0508(7) Uani . . 1.000
C C6 0.3617(3) 0.57169(15) 0.2792(2) 0.0488(7) Uani . . 1.000
C C7 0.2202(3) 0.27011(13) 0.4329(2) 0.0389(6) Uani . . 1.000
C C8 0.2583(3) 0.17489(14) 0.3889(2) 0.0448(6) Uani . . 1.000
C C9 0.1263(4) 0.10957(16) 0.4265(4) 0.0725(10) Uani . . 1.000
H H1A 0.153(4) 0.7665(17) 0.2235(18) 0.053(7) Uiso . . 1.000
H H1B 0.055(3) 0.7636(17) 0.342(3) 0.051(7) Uiso . . 1.000
H H2 0.20340 0.59310 0.57430 0.0600 Uiso calc R 1.000
H H2A 0.36310 0.31400 0.29840 0.0500 Uiso calc R 1.000
H H3 0.19400 0.43770 0.56030 0.0640 Uiso calc R 1.000
H H5 0.40020 0.45050 0.19620 0.0610 Uiso calc R 1.000
H H6 0.40150 0.60550 0.20760 0.0590 Uiso calc R 1.000
H H8A 0.26540 0.17370 0.29000 0.0540 Uiso calc R 1.000
H H8B 0.36990 0.15670 0.43140 0.0540 Uiso calc R 1.000
H H9A 0.01560 0.12520 0.38000 0.0870 Uiso calc R 1.000
H H9B 0.11490 0.11230 0.52490 0.0870 Uiso calc R 1.000

loop_
_atom_type_symbol
_atom_type_description
_atom_type_scat_dispersion_real
_atom_type_scat_dispersion_imag
_atom_type_scat_source
S S 0.1246 0.1234 'International Tables Vol C Tables 4.2.6.8 and 6.1.1.4'
O O 0.0106 0.0060 'International Tables Vol C Tables 4.2.6.8 and 6.1.1.4'
N N 0.0061 0.0033 'International Tables Vol C Tables 4.2.6.8 and 6.1.1.4'
Cl Cl 0.1484 0.1585 'International Tables Vol C Tables 4.2.6.8 and 6.1.1.4'
H H 0.0000 0.0000 'International Tables Vol C Tables 4.2.6.8 and 6.1.1.4'
C C 0.0033 0.0016 'International Tables Vol C Tables 4.2.6.8 and 6.1.1.4'

loop_
_exptl_crystal_face_index_h
_exptl_crystal_face_index_k
_exptl_crystal_face_index_l
_exptl_crystal_face_perp_dist
3 8 -15 0.1500
-5 -21 20 0.0768
0 5 18 0.2530
1 -4 -9 0.1810
-1 -3 -1 0.2861
-7 28 -11 0.3187
29 13 10 0.4237
-27 -28 -10 0.3800
10 28 -19 0.2484
-1 -8 1 0.2318
16 -19 1 0.2824

loop_
_geom_angle_atom_site_label_1
_geom_angle_atom_site_label_2
_geom_angle_atom_site_label_3
_geom_angle_site_symmetry_1
_geom_angle_site_symmetry_2
_geom_angle_site_symmetry_3
_geom_angle
_geom_angle_publ_flag
O1 S1 O2 . . . 118.21(9) no
O1 S1 N1 . . . 106.87(9) no
O1 S1 C1 . . . 107.76(8) no
O2 S1 N1 . . . 107.05(9) no
O2 S1 C1 . . . 107.72(8) no
N1 S1 C1 . . . 108.98(9) no
C4 N2 C7 . . . 128.58(17) no
S1 N1 H1A . . . 117(2) no
S1 N1 H1B . . . 113.8(19) no
H1A N1 H1B . . . 114(3) no
C4 N2 H2A . . . 116.00 no
C7 N2 H2A . . . 116.00 no
S1 C1 C2 . . . 120.76(14) no
S1 C1 C6 . . . 119.09(14) no
C2 C1 C6 . . . 120.15(18) no
C1 C2 C3 . . . 120.56(19) no
C2 C3 C4 . . . 119.8(2) no
N2 C4 C5 . . . 117.07(17) no
C3 C4 C5 . . . 119.15(19) no
N2 C4 C3 . . . 123.77(18) no
C4 C5 C6 . . . 121.01(19) no
C1 C6 C5 . . . 119.32(19) no
O3 C7 N2 . . . 123.84(18) no
N2 C7 C8 . . . 113.46(18) no
O3 C7 C8 . . . 122.71(18) no
C7 C8 C9 . . . 112.9(2) no
Cl1 C9 C8 . . . 110.8(2) no
C1 C2 H2 . . . 120.00 no
C3 C2 H2 . . . 120.00 no
C2 C3 H3 . . . 120.00 no
C4 C3 H3 . . . 120.00 no
C4 C5 H5 . . . 120.00 no
C6 C5 H5 . . . 119.00 no
C1 C6 H6 . . . 120.00 no
C5 C6 H6 . . . 120.00 no
C7 C8 H8A . . . 109.00 no
C7 C8 H8B . . . 109.00 no
C9 C8 H8A . . . 109.00 no
C9 C8 H8B . . . 109.00 no
H8A C8 H8B . . . 108.00 no
Cl1 C9 H9A . . . 109.00 no
Cl1 C9 H9B . . . 109.00 no
C8 C9 H9A . . . 110.00 no
C8 C9 H9B . . . 109.00 no
H9A C9 H9B . . . 108.00 no

loop_
_geom_bond_atom_site_label_1
_geom_bond_atom_site_label_2
_geom_bond_site_symmetry_1
_geom_bond_site_symmetry_2
_geom_bond_distance
_geom_bond_publ_flag
Cl1 C9 . . 1.778(3) no
S1 O1 . . 1.4302(14) no
S1 O2 . . 1.4349(16) no
S1 N1 . . 1.6012(17) no
S1 C1 . . 1.7617(18) no
O3 C7 . . 1.218(3) no
N2 C4 . . 1.404(3) no
N2 C7 . . 1.354(3) no
N1 H1A . . 0.859(18) no
N1 H1B . . 0.85(2) no
N2 H2A . . 0.8600 no
C1 C2 . . 1.369(3) no
C1 C6 . . 1.385(3) no
C2 C3 . . 1.381(3) no
C3 C4 . . 1.384(3) no
C4 C5 . . 1.385(3) no
C5 C6 . . 1.373(3) no
C7 C8 . . 1.510(3) no
C8 C9 . . 1.475(4) no
C2 H2 . . 0.9300 no
C3 H3 . . 0.9300 no
C5 H5 . . 0.9300 no
C6 H6 . . 0.9300 no
C8 H8A . . 0.9700 no
C8 H8B . . 0.9700 no
C9 H9A . . 0.9700 no
C9 H9B . . 0.9700 no

loop_
_geom_contact_atom_site_label_1
_geom_contact_atom_site_label_2
_geom_contact_distance
_geom_contact_site_symmetry_1
_geom_contact_site_symmetry_2
_geom_contact_publ_flag
Cl1 N1 3.3993(19) . 1_545 no
Cl1 C9 3.543(3) . 3_556 no
Cl1 H9B 3.0400 . 3_556 no
S1 O1 3.5128(14) . 4_564 no
O1 N1 2.926(2) . 4_565 no
O1 S1 3.5128(14) . 4_565 no
O1 O2 3.171(2) . 4_565 no
O2 N2 2.992(2) . 2_655 no
O2 C8 3.372(3) . 3_666 no
O2 O1 3.171(2) . 4_564 no
O2 C7 3.173(3) . 3_666 no
O3 N1 2.923(2) . 3_566 no
O3 C3 2.889(3) . . no
O1 H6 2.6900 . 4_565 no
O1 H1A 2.14(2) . 4_565 no
O1 H2 2.5500 . . no
O2 H8A 2.8600 . 2_655 no
O2 H6 2.7100 . . no
O2 H2A 2.1300 . 2_655 no
O2 H8B 2.7200 . 3_666 no
O3 H9A 2.8800 . . no
O3 H9B 2.5900 . . no
O3 H3 2.3200 . . no
O3 H1B 2.12(3) . 3_566 no
O3 H8A 2.8000 . 4_555 no
N1 Cl1 3.3993(19) . 1_565 no
N1 O3 2.923(2) . 3_566 no
N1 O1 2.926(2) . 4_564 no
N2 O2 2.991(2) . 2_645 no
C3 O3 2.889(3) . . no
C7 O2 3.173(3) . 3_666 no
C8 O2 3.372(3) . 3_666 no
C9 Cl1 3.543(3) . 3_556 no
C7 H3 2.7900 . . no
C8 H6 3.0400 . 2_645 no
H1A O1 2.14(2) . 4_564 no
H1A H2 2.5800 . 4_564 no
H1B O3 2.12(3) . 3_566 no
H2 O1 2.5500 . . no
H2 H1A 2.5800 . 4_565 no
H2A H5 2.2800 . . no
H2A H8A 2.2100 . . no
H2A O2 2.1300 . 2_645 no
H3 O3 2.3200 . . no
H3 C7 2.7900 . . no
H5 H2A 2.2800 . . no
H6 O2 2.7100 . . no
H6 C8 3.0400 . 2_655 no
H6 H8B 2.4300 . 2_655 no
H6 O1 2.6900 . 4_564 no
H8A H2A 2.2100 . . no
H8A O2 2.8600 . 2_645 no
H8A O3 2.8000 . 4_554 no
H8B H6 2.4300 . 2_645 no
H8B O2 2.7200 . 3_666 no
H9A O3 2.8800 . . no
H9B O3 2.5900 . . no
H9B Cl1 3.0400 . 3_556 no

loop_
_geom_hbond_atom_site_label_D
_geom_hbond_atom_site_label_H
_geom_hbond_atom_site_label_A
_geom_hbond_site_symmetry_A
_geom_hbond_distance_DH
_geom_hbond_distance_HA
_geom_hbond_distance_DA
_geom_hbond_angle_DHA
_geom_hbond_publ_flag
N1 H1A O1 4_564 0.859(18) 2.14(2) 2.926(2) 151(3) yes
N1 H1B O3 3_566 0.85(2) 2.12(3) 2.923(2) 158(3) yes
N2 H2A O2 2_645 0.86 2.13 2.991(2) 175 yes
C3 H3 O3 . 0.93 2.32 2.889(3) 120 yes

loop_
_geom_torsion_atom_site_label_1
_geom_torsion_atom_site_label_2
_geom_torsion_atom_site_label_3
_geom_torsion_atom_site_label_4
_geom_torsion_site_symmetry_1
_geom_torsion_site_symmetry_2
_geom_torsion_site_symmetry_3
_geom_torsion_site_symmetry_4
_geom_torsion
_geom_torsion_publ_flag
O1 S1 C1 C2 . . . . 14.47(18) no
O2 S1 C1 C2 . . . . 143.03(16) no
N1 S1 C1 C2 . . . . -101.16(17) no
O1 S1 C1 C6 . . . . -165.74(15) no
O2 S1 C1 C6 . . . . -37.18(17) no
N1 S1 C1 C6 . . . . 78.63(17) no
C7 N2 C4 C3 . . . . 15.1(3) no
C7 N2 C4 C5 . . . . -166.4(2) no
C4 N2 C7 O3 . . . . 1.0(3) no
C4 N2 C7 C8 . . . . -178.99(18) no
S1 C1 C2 C3 . . . . -179.80(19) no
S1 C1 C6 C5 . . . . 178.75(17) no
C2 C1 C6 C5 . . . . -1.5(3) no
C6 C1 C2 C3 . . . . 0.4(3) no
C1 C2 C3 C4 . . . . 0.6(4) no
C2 C3 C4 N2 . . . . 178.1(2) no
C2 C3 C4 C5 . . . . -0.5(3) no
N2 C4 C5 C6 . . . . -179.24(19) no
C3 C4 C5 C6 . . . . -0.6(3) no
C4 C5 C6 C1 . . . . 1.6(3) no
O3 C7 C8 C9 . . . . 21.5(3) no
N2 C7 C8 C9 . . . . -158.5(2) no
C7 C8 C9 Cl1 . . . . -177.00(18) no

loop_
_cod_related_entry_id
_cod_related_entry_database
_cod_related_entry_code
1 ChemSpider 3639354
